data_7103032
loop_
_publ_author_name
'Wada, Atsushi'
'Watanabe, Masayuki'
'Yamanoi, Yoshinori'
'Nishihara, Hiroshi'

_publ_section_title
;
 Modification of the luminescence spectra of
 chloro(tetrapyridylcyclotetramine)europium complexes by fine tuning of
 the Eu-Cl distance with outer-sphere counterions in the solid state,
 in a polymer matrix and in solution.
;
_journal_issue 14
_journal_name_full 'Chemical communications (Cambridge, England)'
_journal_page_first 1671
_journal_page_last 1673
_journal_paper_doi 10.1039/b716987f
_journal_year 2008
_chemical_absolute_configuration unk
_chemical_formula_sum 'C32 H40 Cl Eu F12 N8 P2'
_chemical_formula_weight 1014.06
_space_group_IT_number 18
_symmetry_cell_setting orthorhombic
_symmetry_space_group_name_Hall 'P 2bc 2'
_symmetry_space_group_name_H-M 'P 2 21 21'
_audit_creation_date 2007-12-10T22:03:12-00:00
_audit_creation_method 'WinGX routine CIF_UPDATE'
_cell_angle_alpha 90
_cell_angle_beta 90
_cell_angle_gamma 90
_cell_formula_units_Z 2
_cell_length_a 7.8902(5)
_cell_length_b 11.1217(7)
_cell_length_c 20.804(2)
_cell_measurement_temperature 113(2)
_cell_volume 1825.6(2)
_computing_structure_refinement 'SHELXL-97 (Sheldrick, 1997)'
_diffrn_measured_fraction_theta_full 0.998
_diffrn_measured_fraction_theta_max 0.998
_diffrn_radiation_type MoK\a
_diffrn_radiation_wavelength 0.71069
_diffrn_reflns_av_R_equivalents 0.0487
_diffrn_reflns_limit_h_max 10
_diffrn_reflns_limit_h_min -8
_diffrn_reflns_limit_k_max 14
_diffrn_reflns_limit_k_min -14
_diffrn_reflns_limit_l_max 26
_diffrn_reflns_limit_l_min -22
_diffrn_reflns_number 14755
_diffrn_reflns_theta_full 27.5
_diffrn_reflns_theta_max 27.5
_diffrn_reflns_theta_min 3.17
_exptl_absorpt_coefficient_mu 1.979
_exptl_absorpt_correction_type none
_exptl_crystal_colour Colorless
_exptl_crystal_density_diffrn 1.845
_exptl_crystal_density_method 'not measured'
_exptl_crystal_description Platelet
_exptl_crystal_F_000 1012
_exptl_crystal_size_max 0.1500
_exptl_crystal_size_mid 0.1500
_exptl_crystal_size_min 0.1000
_refine_diff_density_max 2.047
_refine_diff_density_min -1.685
_refine_ls_abs_structure_details 'Flack H D (1983), Acta Cryst. A39, 876-881'
_refine_ls_abs_structure_Flack 0.32(3)
_refine_ls_extinction_method none
_refine_ls_goodness_of_fit_ref 1.085
_refine_ls_hydrogen_treatment constr
_refine_ls_matrix_type full
_refine_ls_number_parameters 254
_refine_ls_number_reflns 4186
_refine_ls_number_restraints 0
_refine_ls_restrained_S_all 1.085
_refine_ls_R_factor_gt 0.0591
_refine_ls_shift/su_max 0.044
_refine_ls_structure_factor_coef Fsqd
_refine_ls_weighting_details 'calc w=1/[\s^2^(Fo^2^)+(0.0838P)^2^+4.5859P] where P=(Fo^2^+2Fc^2^)/3'
_refine_ls_weighting_scheme calc
_refine_ls_wR_factor_ref 0.1528
_reflns_number_gt 3744
_reflns_number_total 4186
_reflns_threshold_expression >2sigma(I)
_cod_data_source_file b716987f.txt
_cod_data_source_block Eu1ClPF6
_cod_depositor_comments
;
The following automatic conversions were performed:
'_symmetry_cell_setting' value 'Orthorhombic' changed to 'orthorhombic'
according to '/home/saulius/struct/CIF-dictionaries/cif_core.dic'
dictionary named 'cif_core.dic' version 2.4.1 from 2010-06-29.

Automatic conversion script
Id: cif_fix_enum 1527 2010-12-29 10:47:43Z saulius 
;
_cod_original_sg_symbol_H-M P22121
_cod_database_code 7103032

loop_
_symmetry_equiv_pos_as_xyz
'x, y, z'
'-x, -y+1/2, z+1/2'
'x, -y, -z'
'-x, y+1/2, -z+1/2'

loop_
_atom_site_label
_atom_site_type_symbol
_atom_site_fract_x
_atom_site_fract_y
_atom_site_fract_z
_atom_site_U_iso_or_equiv
_atom_site_adp_type
_atom_site_occupancy
_atom_site_calc_flag
_atom_site_refinement_flags
_atom_site_disorder_group
_atom_site_disorder_assembly
Eu1 Eu 0.03541(6) 0 0 0.02394(16) Uani 1 d S . .
P1 P 0.3476(3) 0.4830(3) 0.79549(11) 0.0374(6) Uani 1 d . . .
Cl1 Cl -0.2449(6) 0 0 0.0807(11) Uani 1 d S . .
C2 C -0.2458(16) 0.2673(9) 0.1459(6) 0.038(3) Uani 1 d . . .
H2 H -0.3326 0.2565 0.1756 0.045 Uiso 1 calc R . .
F3 F 0.3296(11) 0.4944(8) 0.7200(3) 0.086(2) Uani 1 d . . .
F1 F 0.3751(12) 0.3398(5) 0.7887(3) 0.063(2) Uani 1 d . . .
N1 N -0.0570(10) 0.1830(6) 0.0675(3) 0.0328(16) Uani 1 d . . .
F6 F 0.3188(12) 0.6201(5) 0.8049(3) 0.073(3) Uani 1 d . . .
N2 N -0.0582(9) 0.1301(6) -0.0939(3) 0.0312(15) Uani 1 d . . .
F4 F 0.5428(8) 0.5011(10) 0.7855(4) 0.082(2) Uani 1 d . . .
N4 N 0.2455(8) -0.0057(9) -0.1009(3) 0.0376(15) Uani 1 d . . .
C16 C 0.3795(16) 0.1826(9) 0.0470(6) 0.055(3) Uani 1 d . . .
H16A H 0.424 0.2624 0.0554 0.065 Uiso 1 calc R . .
H16B H 0.4715 0.1339 0.0304 0.065 Uiso 1 calc R . .
N3 N 0.2470(8) 0.1912(5) -0.0018(6) 0.0396(14) Uani 1 d . . .
C5 C 0.0147(12) 0.2918(7) 0.0601(4) 0.0340(18) Uani 1 d . . .
C15 C 0.3201(14) -0.1299(8) -0.1083(4) 0.041(2) Uani 1 d . . .
H15A H 0.2352 -0.1825 -0.1269 0.05 Uiso 1 calc R . .
H15B H 0.4147 -0.126 -0.1381 0.05 Uiso 1 calc R . .
F5 F 0.3820(17) 0.4707(6) 0.8702(3) 0.117(4) Uani 1 d . . .
C1 C -0.1848(14) 0.1712(8) 0.1090(5) 0.035(2) Uani 1 d . . .
H1 H -0.2355 0.0962 0.1136 0.042 Uiso 1 calc R . .
C3 C -0.1712(13) 0.3800(8) 0.1364(4) 0.042(2) Uani 1 d . . .
H3 H -0.2095 0.4469 0.159 0.05 Uiso 1 calc R . .
C6 C 0.1493(10) 0.3035(6) 0.0086(6) 0.037(2) Uani 1 d . . .
H6A H 0.0955 0.3265 -0.0315 0.044 Uiso 1 calc R . .
H6B H 0.227 0.3672 0.0205 0.044 Uiso 1 calc R . .
C12 C 0.1491(11) 0.0274(8) -0.1609(4) 0.038(2) Uani 1 d . . .
H12A H 0.2297 0.0528 -0.1934 0.045 Uiso 1 calc R . .
H12B H 0.0923 -0.0439 -0.177 0.045 Uiso 1 calc R . .
C7 C -0.1870(14) 0.2091(8) -0.0873(5) 0.037(2) Uani 1 d . . .
H7 H -0.2432 0.2131 -0.0481 0.045 Uiso 1 calc R . .
C11 C 0.0188(11) 0.1257(7) -0.1524(4) 0.0301(16) Uani 1 d . . .
C4 C -0.0401(13) 0.3903(7) 0.0931(4) 0.0366(19) Uani 1 d . . .
H4 H 0.0111 0.4645 0.0864 0.044 Uiso 1 calc R . .
C14 C 0.3870(14) 0.0800(10) -0.0937(5) 0.045(2) Uani 1 d . . .
H14A H 0.4415 0.0909 -0.1351 0.055 Uiso 1 calc R . .
H14B H 0.4701 0.0465 -0.0644 0.055 Uiso 1 calc R . .
C10 C -0.0269(12) 0.1985(7) -0.2019(4) 0.0347(18) Uani 1 d . . .
H10 H 0.0299 0.1937 -0.241 0.042 Uiso 1 calc R . .
C13 C 0.3313(16) 0.1983(10) -0.0692(6) 0.051(3) Uani 1 d . . .
H13A H 0.2512 0.233 -0.0994 0.062 Uiso 1 calc R . .
H13B H 0.4286 0.2515 -0.0669 0.062 Uiso 1 calc R . .
F2 F 0.1521(10) 0.4619(8) 0.8013(7) 0.142(5) Uani 1 d . . .
C9 C -0.1597(12) 0.2806(8) -0.1938(4) 0.0370(19) Uani 1 d . . .
H9 H -0.1926 0.3314 -0.2271 0.044 Uiso 1 calc R . .
C8 C -0.2386(15) 0.2839(8) -0.1361(5) 0.032(2) Uani 1 d . . .
H8 H -0.328 0.3369 -0.1294 0.038 Uiso 1 calc R . .

loop_
_atom_site_aniso_label
_atom_site_aniso_U_11
_atom_site_aniso_U_22
_atom_site_aniso_U_33
_atom_site_aniso_U_23
_atom_site_aniso_U_13
_atom_site_aniso_U_12
Eu1 0.0350(3) 0.0149(2) 0.0219(2) 0.0007(3) 0 0
P1 0.0361(10) 0.0355(17) 0.0407(11) -0.0029(11) -0.0021(8) 0.0007(10)
Cl1 0.097(3) 0.069(2) 0.077(3) -0.011(4) 0 0
C2 0.035(6) 0.030(5) 0.048(6) -0.008(4) 0.008(5) -0.005(4)
F3 0.141(6) 0.063(4) 0.055(3) -0.014(4) -0.029(4) 0.045(7)
F1 0.098(6) 0.028(3) 0.064(4) 0.001(3) -0.018(4) 0.006(3)
N1 0.041(4) 0.022(3) 0.035(4) -0.001(3) -0.002(3) -0.005(3)
F6 0.123(7) 0.019(3) 0.077(4) -0.015(3) -0.044(5) 0.016(4)
N2 0.034(4) 0.029(3) 0.030(3) 0.006(3) 0.007(3) 0.002(3)
F4 0.059(4) 0.077(5) 0.110(6) 0.005(6) 0.009(3) -0.021(9)
N4 0.039(3) 0.042(4) 0.032(3) 0.005(4) 0.002(2) -0.021(6)
C16 0.053(7) 0.027(4) 0.084(8) 0.003(5) -0.038(7) -0.006(5)
N3 0.044(3) 0.025(3) 0.050(4) -0.006(5) 0.001(7) -0.002(2)
C5 0.041(5) 0.022(3) 0.040(5) -0.001(3) -0.009(4) -0.003(3)
C15 0.048(6) 0.035(5) 0.041(5) -0.003(4) 0.010(5) -0.010(4)
F5 0.256(13) 0.058(5) 0.037(3) -0.001(3) 0.004(5) 0.044(6)
C1 0.036(5) 0.027(4) 0.042(5) -0.009(4) 0.005(4) -0.008(4)
C3 0.056(6) 0.027(4) 0.042(5) -0.009(4) 0.004(4) 0.010(4)
C6 0.038(4) 0.018(3) 0.055(6) 0.003(4) 0.010(5) -0.002(3)
C12 0.044(5) 0.044(6) 0.025(4) 0.000(3) 0.004(3) 0.004(4)
C7 0.033(5) 0.029(4) 0.050(6) 0.009(4) 0.004(5) 0.001(4)
C11 0.037(4) 0.023(3) 0.030(4) 0.001(3) 0.003(3) -0.004(3)
C4 0.053(5) 0.022(4) 0.035(4) -0.001(3) 0.000(4) 0.005(4)
C14 0.039(5) 0.054(6) 0.044(5) 0.005(4) 0.010(5) -0.010(5)
C10 0.042(5) 0.028(4) 0.034(4) 0.002(3) 0.003(4) -0.004(4)
C13 0.045(6) 0.038(5) 0.072(8) 0.025(5) -0.001(6) -0.010(5)
F2 0.044(4) 0.098(8) 0.283(14) -0.073(8) 0.031(6) -0.018(4)
C9 0.044(5) 0.031(4) 0.036(5) 0.012(3) 0.003(4) -0.003(4)
C8 0.034(5) 0.025(4) 0.036(5) 0.009(4) -0.008(4) 0.000(4)

loop_
_atom_type_symbol
_atom_type_description
_atom_type_scat_dispersion_real
_atom_type_scat_dispersion_imag
_atom_type_scat_source
C C 0.0033 0.0016 'International Tables Vol C Tables 4.2.6.8 and 6.1.1.4'
H H 0 0 'International Tables Vol C Tables 4.2.6.8 and 6.1.1.4'
N N 0.0061 0.0033 'International Tables Vol C Tables 4.2.6.8 and 6.1.1.4'
F F 0.0171 0.0103 'International Tables Vol C Tables 4.2.6.8 and 6.1.1.4'
P P 0.1023 0.0942 'International Tables Vol C Tables 4.2.6.8 and 6.1.1.4'
Cl Cl 0.1484 0.1585 'International Tables Vol C Tables 4.2.6.8 and 6.1.1.4'
Eu Eu -0.1578 3.6682 'International Tables Vol C Tables 4.2.6.8 and 6.1.1.4'
O O 0.0106 0.006 'International Tables Vol C Tables 4.2.6.8 and 6.1.1.4'

loop_
_geom_angle_atom_site_label_1
_geom_angle_atom_site_label_2
_geom_angle_atom_site_label_3
_geom_angle
_geom_angle_site_symmetry_1
_geom_angle_site_symmetry_3
_geom_angle_publ_flag
Cl1 Eu1 N2 73.10(16) . 3 ?
Cl1 Eu1 N2 73.10(16) . . ?
N2 Eu1 N2 146.2(3) 3 . ?
Cl1 Eu1 N1 73.56(17) . 3 ?
N2 Eu1 N1 83.5(3) 3 3 ?
N2 Eu1 N1 87.1(3) . 3 ?
Cl1 Eu1 N1 73.56(17) . . ?
N2 Eu1 N1 87.1(3) 3 . ?
N2 Eu1 N1 83.5(3) . . ?
N1 Eu1 N1 147.1(3) 3 . ?
Cl1 Eu1 N4 128.28(14) . 3 ?
N2 Eu1 N4 65.8(2) 3 3 ?
N2 Eu1 N4 140.3(3) . 3 ?
N1 Eu1 N4 128.4(3) 3 3 ?
N1 Eu1 N4 74.3(2) . 3 ?
Cl1 Eu1 N4 128.28(14) . . ?
N2 Eu1 N4 140.3(3) 3 . ?
N2 Eu1 N4 65.8(2) . . ?
N1 Eu1 N4 74.3(2) 3 . ?
N1 Eu1 N4 128.4(3) . . ?
N4 Eu1 N4 103.4(3) 3 . ?
Cl1 Eu1 N3 128.13(14) . . ?
N2 Eu1 N3 129.7(3) 3 . ?
N2 Eu1 N3 73.8(3) . . ?
N1 Eu1 N3 142.0(3) 3 . ?
N1 Eu1 N3 64.0(2) . . ?
N4 Eu1 N3 67.0(3) 3 . ?
N4 Eu1 N3 68.0(3) . . ?
Cl1 Eu1 N3 128.13(14) . 3 ?
N2 Eu1 N3 73.8(3) 3 3 ?
N2 Eu1 N3 129.7(3) . 3 ?
N1 Eu1 N3 64.0(2) 3 3 ?
N1 Eu1 N3 142.0(3) . 3 ?
N4 Eu1 N3 68.0(3) 3 3 ?
N4 Eu1 N3 67.0(3) . 3 ?
N3 Eu1 N3 103.7(3) . 3 ?
F6 P1 F2 89.6(5) . . ?
F6 P1 F4 92.0(6) . . ?
F2 P1 F4 176.6(6) . . ?
F6 P1 F3 91.9(4) . . ?
F2 P1 F3 90.0(6) . . ?
F4 P1 F3 87.0(4) . . ?
F6 P1 F5 89.2(4) . . ?
F2 P1 F5 94.6(7) . . ?
F4 P1 F5 88.4(6) . . ?
F3 P1 F5 175.3(6) . . ?
F6 P1 F1 177.7(4) . . ?
F2 P1 F1 89.5(5) . . ?
F4 P1 F1 89.0(6) . . ?
F3 P1 F1 90.3(4) . . ?
F5 P1 F1 88.7(4) . . ?
C3 C2 C1 117.5(10) . . ?
C1 N1 C5 118.7(8) . . ?
C1 N1 Eu1 119.3(6) . . ?
C5 N1 Eu1 121.9(6) . . ?
C7 N2 C11 116.7(8) . . ?
C7 N2 Eu1 120.8(6) . . ?
C11 N2 Eu1 122.5(5) . . ?
C14 N4 C15 107.8(8) . . ?
C14 N4 C12 107.9(7) . . ?
C15 N4 C12 109.6(7) . . ?
C14 N4 Eu1 112.0(5) . . ?
C15 N4 Eu1 110.1(5) . . ?
C12 N4 Eu1 109.4(5) . . ?
N3 C16 C15 113.5(10) . 3 ?
C16 N3 C6 109.0(8) . . ?
C16 N3 C13 109.0(9) . . ?
C6 N3 C13 108.1(8) . . ?
C16 N3 Eu1 112.4(6) . . ?
C6 N3 Eu1 109.8(4) . . ?
C13 N3 Eu1 108.5(6) . . ?
N1 C5 C4 122.1(9) . . ?
N1 C5 C6 116.9(7) . . ?
C4 C5 C6 120.7(7) . . ?
C16 C15 N4 113.4(7) 3 . ?
N1 C1 C2 122.6(9) . . ?
C4 C3 C2 118.9(8) . . ?
N3 C6 C5 113.3(7) . . ?
C11 C12 N4 115.0(7) . . ?
N2 C7 C8 122.8(10) . . ?
N2 C11 C10 122.6(8) . . ?
N2 C11 C12 115.8(7) . . ?
C10 C11 C12 121.5(7) . . ?
C5 C4 C3 120.1(8) . . ?
N4 C14 C13 112.6(9) . . ?
C11 C10 C9 119.8(8) . . ?
C14 C13 N3 113.2(8) . . ?
C8 C9 C10 117.9(8) . . ?
C9 C8 C7 120.2(10) . . ?

loop_
_geom_bond_atom_site_label_1
_geom_bond_atom_site_label_2
_geom_bond_distance
_geom_bond_site_symmetry_2
_geom_bond_publ_flag
Eu1 Cl1 2.212(5) . ?
Eu1 N2 2.540(7) 3 ?
Eu1 N2 2.540(7) . ?
Eu1 N1 2.578(7) 3 ?
Eu1 N1 2.578(7) . ?
Eu1 N4 2.675(6) 3 ?
Eu1 N4 2.675(6) . ?
Eu1 N3 2.703(6) . ?
Eu1 N3 2.703(6) 3 ?
P1 F6 1.554(6) . ?
P1 F2 1.566(8) . ?
P1 F4 1.566(6) . ?
P1 F3 1.583(6) . ?
P1 F5 1.584(7) . ?
P1 F1 1.614(7) . ?
C2 C3 1.399(14) . ?
C2 C1 1.401(13) . ?
N1 C1 1.334(13) . ?
N1 C5 1.345(10) . ?
N2 C7 1.351(12) . ?
N2 C11 1.361(10) . ?
N4 C14 1.476(12) . ?
N4 C15 1.510(14) . ?
N4 C12 1.508(10) . ?
C16 N3 1.462(13) . ?
C16 C15 1.480(16) 3 ?
N3 C6 1.484(9) . ?
N3 C13 1.554(16) . ?
C5 C4 1.363(11) . ?
C5 C6 1.514(13) . ?
C15 C16 1.480(16) 3 ?
C3 C4 1.377(14) . ?
C12 C11 1.511(11) . ?
C7 C8 1.374(13) . ?
C11 C10 1.358(11) . ?
C14 C13 1.478(15) . ?
C10 C9 1.401(13) . ?
C9 C8 1.353(13) . ?
